data_1558328
loop_
_publ_author_name
'Vegas, V. G.'
'Beobide, G.'
'Castillo, O.'
'Reyes, E.'
'G\'omez-Garc\'ia, C J'
'Zamora, F.'
'Amo-Ochoa, P'

_publ_section_title
;
 A bioinspired metal-organic approach to cross-linked functional 3D
 nanofibrous hydro- and aero-gels with effective mixture separation of
 nucleobases by molecular recognition.
;
_journal_issue 27
_journal_name_full Nanoscale
_journal_page_first 14699
_journal_page_last 14707
_journal_paper_doi 10.1039/d0nr04166a
_journal_volume 12
_journal_year 2020
_chemical_formula_iupac '[Cu(C10H8N2)(C6H5N2O4)(C2H3O2)].3H2O'
_chemical_formula_moiety 'C18 H16 Cu N4 O6, 3(H2 O)'
_chemical_formula_sum 'C18 H22 Cu N4 O9'
_chemical_formula_weight 501.93
_chemical_name_systematic 'catena-poly[aqua(mu-4,4'-bipyridine)(mu-acetato)(uracil-1-acetato)copper(II)] trihydrate'
_space_group_crystal_system orthorhombic
_space_group_IT_number 43
_space_group_name_Hall 'F 2 -2d'
_space_group_name_H-M_alt 'F d d 2'
_atom_sites_solution_hydrogens geom
_atom_sites_solution_primary direct
_atom_sites_solution_secondary difmap
_audit_creation_method SHELXL-97
_audit_update_record
;
2020-03-05 deposited with the CCDC.	2020-06-16 downloaded from the CCDC.
;
_cell_angle_alpha 90
_cell_angle_beta 90
_cell_angle_gamma 90
_cell_formula_units_Z 16
_cell_length_a 21.561(3)
_cell_length_b 35.637(5)
_cell_length_c 11.1216(17)
_cell_measurement_reflns_used 21054
_cell_measurement_temperature 200(2)
_cell_measurement_theta_max 25.346
_cell_measurement_theta_min 2.138
_cell_measurement_wavelength 0.71073
_cell_volume 8545(2)
_computing_cell_refinement '<i>SAINT</i> (Bruker, 2008)'
_computing_data_collection '<i>APEX2</i> (Bruker, 2008)'
_computing_data_reduction '<i>SAINT</i> (Bruker, 2008)'
_computing_molecular_graphics 'Ortep-3 (Farrugia, 1997)'
_computing_publication_material 'WinGX (Farrugia, 1999)'
_computing_structure_refinement 'SHELXL-2016/6 (Sheldrick, 2016)'
_computing_structure_solution 'Sir92 (Altomare et al., 1993)'
_diffrn_ambient_temperature 200(2)
_diffrn_measured_fraction_theta_full 0.997
_diffrn_measured_fraction_theta_max 0.997
_diffrn_measurement_device_type 'Bruker Kappa APEX II CCD'
_diffrn_measurement_method \w
_diffrn_radiation_monochromator graphite
_diffrn_radiation_source 'fine-focus sealed tube'
_diffrn_radiation_type MoK\a
_diffrn_radiation_wavelength 0.71073
_diffrn_reflns_av_R_equivalents 0.1207
_diffrn_reflns_av_sigmaI/netI 0.1068
_diffrn_reflns_limit_h_max 25
_diffrn_reflns_limit_h_min -25
_diffrn_reflns_limit_k_max 42
_diffrn_reflns_limit_k_min -42
_diffrn_reflns_limit_l_max 13
_diffrn_reflns_limit_l_min -13
_diffrn_reflns_number 21054
_diffrn_reflns_theta_full 25.242
_diffrn_reflns_theta_max 25.346
_diffrn_reflns_theta_min 2.138
_diffrn_standards_decay_% 0
_diffrn_standards_interval_count 0
_diffrn_standards_interval_time 0
_diffrn_standards_number 0
_exptl_absorpt_coefficient_mu 1.081
_exptl_absorpt_correction_T_max 0.998
_exptl_absorpt_correction_T_min 0.692
_exptl_absorpt_correction_type numerical
_exptl_absorpt_process_details '(SADABS; Bruker, 2004)'
_exptl_crystal_colour 'dark blue'
_exptl_crystal_density_diffrn 1.561
_exptl_crystal_density_meas ?
_exptl_crystal_description platy
_exptl_crystal_F_000 4144
_exptl_crystal_size_max 0.368
_exptl_crystal_size_mid 0.018
_exptl_crystal_size_min 0.002
_refine_diff_density_max 0.709
_refine_diff_density_min -0.491
_refine_diff_density_rms 0.093
_refine_ls_extinction_method none
_refine_ls_goodness_of_fit_ref 1.034
_refine_ls_hydrogen_treatment constr
_refine_ls_matrix_type full
_refine_ls_number_parameters 290
_refine_ls_number_reflns 3823
_refine_ls_number_restraints 37
_refine_ls_restrained_S_all 1.034
_refine_ls_R_factor_all 0.1089
_refine_ls_R_factor_gt 0.0570
_refine_ls_shift/su_max 0.002
_refine_ls_shift/su_mean 0.000
_refine_ls_structure_factor_coef Fsqd
_refine_ls_weighting_details 'w=1/[\s^2^(Fo^2^)+(0.0645P)^2^] where P=(Fo^2^+2Fc^2^)/3'
_refine_ls_weighting_scheme calc
_refine_ls_wR_factor_gt 0.1185
_refine_ls_wR_factor_ref 0.1395
_reflns_number_gt 2512
_reflns_number_total 3823
_reflns_threshold_expression >2sigma(I)
_cod_data_source_file d0nr04166a2.cif
_cod_data_source_block compound-1
_cod_depositor_comments
;
The following automatic conversions were performed:

data item '_exptl_crystal_density_meas' value 'not measured' was
changed to '?' -- the value is perceived as not measured.

Automatic conversion script
Id: cif_fix_values 7556 2019-12-06 15:28:31Z antanas 

 Adding full bibliography for 1558328.cif.
;
_cod_database_code 1558328

loop_
_space_group_symop_operation_xyz
'x, y, z'
'-x, -y, z'
'x+1/4, -y+1/4, z+1/4'
'-x+1/4, y+1/4, z+1/4'
'x, y+1/2, z+1/2'
'-x, -y+1/2, z+1/2'
'x+1/4, -y+3/4, z+3/4'
'-x+1/4, y+3/4, z+3/4'
'x+1/2, y, z+1/2'
'-x+1/2, -y, z+1/2'
'x+3/4, -y+1/4, z+3/4'
'-x+3/4, y+1/4, z+3/4'
'x+1/2, y+1/2, z'
'-x+1/2, -y+1/2, z'
'x+3/4, -y+3/4, z+1/4'
'-x+3/4, y+3/4, z+1/4'

loop_
_atom_site_label
_atom_site_type_symbol
_atom_site_fract_x
_atom_site_fract_y
_atom_site_fract_z
_atom_site_U_iso_or_equiv
_atom_site_adp_type
_atom_site_occupancy
_atom_site_site_symmetry_order
_atom_site_calc_flag
_atom_site_refinement_flags_posn
_atom_site_refinement_flags_adp
_atom_site_refinement_flags_occupancy
_atom_site_disorder_assembly
_atom_site_disorder_group
Cu1 Cu 0.68363(5) 0.22562(3) 0.20335(15) 0.0262(3) Uani 1 1 d . . . . .
N1 N 0.4825(3) 0.2708(2) 0.1933(11) 0.033(2) Uani 1 1 d . . . . .
C2 C 0.4873(6) 0.2858(4) 0.0780(11) 0.045(3) Uani 1 1 d . . . . .
O2 O 0.4992(5) 0.2676(2) -0.0130(7) 0.067(3) Uani 1 1 d . . . . .
N3 N 0.4813(5) 0.3237(3) 0.0689(8) 0.045(3) Uani 1 1 d . . . . .
H3 H 0.484898 0.333615 -0.003235 0.054 Uiso 1 1 calc R U . . .
C4 C 0.4700(5) 0.3478(3) 0.1627(9) 0.034(3) Uani 1 1 d . . . . .
O4 O 0.4612(4) 0.3811(2) 0.1457(7) 0.047(2) Uani 1 1 d . . . . .
C5 C 0.4723(5) 0.3298(3) 0.2785(9) 0.030(3) Uani 1 1 d . . . . .
H5 H 0.468942 0.345038 0.348364 0.036 Uiso 1 1 calc R U . . .
C6 C 0.4788(5) 0.2936(3) 0.2921(10) 0.035(3) Uani 1 1 d . . . . .
H6 H 0.480964 0.283121 0.370538 0.042 Uiso 1 1 calc R U . . .
C7 C 0.4909(4) 0.2310(3) 0.2060(13) 0.038(2) Uani 1 1 d . . . . .
H7A H 0.468218 0.218180 0.140365 0.046 Uiso 1 1 calc R U . . .
H8A H 0.472153 0.222908 0.283019 0.046 Uiso 1 1 calc R U . . .
C8 C 0.5589(4) 0.2181(3) 0.2033(13) 0.037(2) Uani 1 1 d . . . . .
O81 O 0.5989(3) 0.24387(16) 0.2024(7) 0.0277(14) Uani 1 1 d . . . . .
O82 O 0.5696(3) 0.1841(2) 0.2062(10) 0.062(2) Uani 1 1 d . . . . .
C9 C 0.7847(4) 0.1774(3) 0.2004(11) 0.0316(19) Uani 1 1 d . U . . .
O91 O 0.7720(3) 0.21254(17) 0.2023(7) 0.0295(14) Uani 1 1 d . U . . .
O92 O 0.7456(3) 0.15245(17) 0.2043(7) 0.0391(16) Uani 1 1 d . U . . .
C10 C 0.8534(4) 0.1663(3) 0.1923(14) 0.043(3) Uani 1 1 d . U . . .
H10A H 0.861921 0.145926 0.249061 0.065 Uiso 1 1 calc R U . . .
H10B H 0.879261 0.188059 0.212332 0.065 Uiso 1 1 calc R U . . .
H10C H 0.862860 0.157946 0.110429 0.065 Uiso 1 1 calc R U . . .
N11 N 0.6803(3) 0.2238(2) 0.3849(9) 0.023(3) Uani 1 1 d . . . . .
C12 C 0.6940(5) 0.1927(3) 0.4479(13) 0.036(3) Uani 1 1 d . . . . .
H12 H 0.705323 0.170595 0.405532 0.043 Uiso 1 1 calc R U . . .
C13 C 0.6921(5) 0.1917(3) 0.5713(10) 0.031(3) Uani 1 1 d . U . . .
H13 H 0.701076 0.168881 0.611759 0.038 Uiso 1 1 calc R U . . .
C14 C 0.6779(5) 0.2226(3) 0.6365(13) 0.0249(19) Uani 1 1 d . U . . .
C15 C 0.6633(5) 0.2552(3) 0.5701(9) 0.028(2) Uani 1 1 d . U . . .
H15 H 0.652533 0.277658 0.611389 0.034 Uiso 1 1 calc R U . . .
C16 C 0.6645(5) 0.2549(3) 0.4476(12) 0.032(2) Uani 1 1 d . . . . .
H16 H 0.653861 0.277116 0.405037 0.038 Uiso 1 1 calc R U . . .
C17 C 0.6766(5) 0.2236(3) 0.7714(12) 0.022(2) Uani 1 1 d . U . . .
C18 C 0.6899(5) 0.1910(3) 0.8350(10) 0.033(3) Uani 1 1 d . . . . .
H18 H 0.697913 0.168223 0.793677 0.040 Uiso 1 1 calc R U . . .
C19 C 0.6913(5) 0.1923(3) 0.9602(12) 0.035(3) Uani 1 1 d . . . . .
H19 H 0.701302 0.169907 1.002566 0.042 Uiso 1 1 calc R U . . .
N20 N 0.6793(4) 0.2231(3) 1.0235(10) 0.029(3) Uani 1 1 d . . . . .
C21 C 0.6654(5) 0.2532(3) 0.9612(12) 0.031(2) Uani 1 1 d . . . . .
H21 H 0.655908 0.275388 1.004560 0.038 Uiso 1 1 calc R U . . .
C22 C 0.6636(5) 0.2550(4) 0.8368(9) 0.031(3) Uani 1 1 d . . . . .
H22 H 0.653467 0.277816 0.797542 0.037 Uiso 1 1 calc R U . . .
O1W O 0.4849(4) 0.1445(2) 0.3425(8) 0.067(3) Uani 1 1 d . . . . .
O2W O 0.3821(4) 0.1353(2) 0.9936(8) 0.058(2) Uani 1 1 d . . . . .
O3W O 0.3713(4) 0.1603(2) 0.2289(8) 0.065(3) Uani 1 1 d . . . . .
H1A H 0.449503 0.149803 0.309112 0.097 Uiso 1 1 d . U . . .
H1B H 0.510813 0.157884 0.303897 0.097 Uiso 1 1 d . U . . .
H2A H 0.359174 0.115980 0.984091 0.097 Uiso 1 1 d . U . . .
H2B H 0.419272 0.126215 0.989843 0.097 Uiso 1 1 d . U . . .
H3A H 0.342065 0.149718 0.270476 0.097 Uiso 1 1 d . U . . .
H3B H 0.370172 0.150161 0.159332 0.097 Uiso 1 1 d . U . . .

loop_
_atom_site_aniso_label
_atom_site_aniso_U_11
_atom_site_aniso_U_22
_atom_site_aniso_U_33
_atom_site_aniso_U_23
_atom_site_aniso_U_13
_atom_site_aniso_U_12
Cu1 0.0263(6) 0.0462(7) 0.0060(5) 0.0030(7) -0.0007(7) 0.0007(6)
N1 0.021(4) 0.029(5) 0.050(6) 0.001(5) 0.006(6) -0.003(4)
C2 0.059(9) 0.057(9) 0.020(7) -0.007(6) -0.017(6) 0.003(6)
O2 0.093(7) 0.082(6) 0.027(5) 0.000(4) -0.002(5) -0.002(5)
N3 0.065(7) 0.048(6) 0.023(6) 0.002(5) 0.003(5) 0.008(5)
C4 0.029(6) 0.039(7) 0.034(7) -0.011(5) -0.012(5) -0.001(5)
O4 0.070(6) 0.040(5) 0.032(5) -0.002(4) -0.013(4) -0.003(4)
C5 0.035(6) 0.039(7) 0.015(6) -0.008(5) -0.004(5) 0.000(5)
C6 0.029(6) 0.047(7) 0.030(7) -0.003(6) 0.007(5) 0.005(5)
C7 0.025(5) 0.040(6) 0.050(7) -0.007(7) 0.000(8) -0.009(4)
C8 0.040(6) 0.044(7) 0.027(5) 0.005(7) 0.005(7) -0.003(5)
O81 0.027(3) 0.040(4) 0.017(3) 0.002(4) 0.003(4) -0.001(3)
O82 0.044(5) 0.038(5) 0.104(8) 0.005(6) 0.004(7) 0.004(3)
C9 0.033(4) 0.052(5) 0.010(4) 0.000(5) -0.007(4) -0.001(4)
O91 0.029(3) 0.047(4) 0.012(3) -0.001(4) -0.005(3) -0.002(3)
O92 0.041(4) 0.051(4) 0.025(4) 0.006(4) -0.004(4) -0.013(3)
C10 0.034(5) 0.052(6) 0.043(7) 0.000(7) -0.003(6) 0.002(5)
N11 0.020(6) 0.039(8) 0.009(7) 0.006(4) -0.001(3) -0.003(4)
C12 0.051(7) 0.038(6) 0.019(6) -0.006(8) 0.014(7) 0.007(5)
C13 0.040(6) 0.044(6) 0.011(5) 0.007(4) 0.008(4) -0.001(4)
C14 0.028(4) 0.039(4) 0.008(4) 0.000(4) 0.004(4) -0.003(3)
C15 0.030(5) 0.041(6) 0.014(5) -0.007(4) 0.008(4) 0.000(5)
C16 0.038(5) 0.035(6) 0.022(6) 0.000(8) 0.000(7) 0.008(5)
C17 0.023(4) 0.037(5) 0.006(4) -0.001(5) 0.000(4) -0.003(4)
C18 0.045(7) 0.039(7) 0.016(6) -0.002(5) 0.000(5) 0.006(5)
C19 0.043(6) 0.047(7) 0.014(6) -0.001(8) -0.001(7) 0.000(5)
N20 0.031(7) 0.044(8) 0.014(8) 0.003(5) -0.003(4) 0.008(4)
C21 0.031(5) 0.046(7) 0.017(6) -0.013(9) 0.005(7) 0.003(5)
C22 0.021(6) 0.052(8) 0.020(6) 0.003(6) 0.003(5) 0.000(5)
O1W 0.097(8) 0.065(6) 0.039(6) -0.007(4) 0.003(5) -0.020(5)
O2W 0.057(5) 0.059(6) 0.058(7) -0.004(4) 0.004(4) -0.004(4)
O3W 0.083(6) 0.067(6) 0.046(7) -0.011(5) 0.024(5) -0.013(5)

loop_
_atom_type_symbol
_atom_type_description
_atom_type_scat_dispersion_real
_atom_type_scat_dispersion_imag
_atom_type_scat_source
C C 0.0033 0.0016 'International Tables Vol C Tables 4.2.6.8 and 6.1.1.4'
H H 0.0000 0.0000 'International Tables Vol C Tables 4.2.6.8 and 6.1.1.4'
N N 0.0061 0.0033 'International Tables Vol C Tables 4.2.6.8 and 6.1.1.4'
O O 0.0106 0.0060 'International Tables Vol C Tables 4.2.6.8 and 6.1.1.4'
Cu Cu 0.3201 1.2651 'International Tables Vol C Tables 4.2.6.8 and 6.1.1.4'

loop_
_geom_angle_atom_site_label_1
_geom_angle_atom_site_label_2
_geom_angle_atom_site_label_3
_geom_angle
_geom_angle_site_symmetry_1
_geom_angle_site_symmetry_3
_geom_angle_publ_flag
O81 Cu1 O91 174.1(3) . . ?
O81 Cu1 N20 88.0(3) . 1_554 ?
O91 Cu1 N20 91.6(3) . 1_554 ?
O81 Cu1 N11 89.0(3) . . ?
O91 Cu1 N11 91.9(3) . . ?
N20 Cu1 N11 173.5(3) 1_554 . ?
O81 Cu1 O91 93.9(2) . 14_655 ?
O91 Cu1 O91 80.3(2) . 14_655 ?
N20 Cu1 O91 93.1(3) 1_554 14_655 ?
N11 Cu1 O91 92.8(3) . 14_655 ?
C6 N1 C2 121.0(9) . . ?
C6 N1 C7 121.0(11) . . ?
C2 N1 C7 117.4(11) . . ?
O2 C2 N3 119.0(12) . . ?
O2 C2 N1 124.7(12) . . ?
N3 C2 N1 116.3(10) . . ?
C2 N3 C4 125.6(10) . . ?
C2 N3 H3 117.2 . . ?
C4 N3 H3 117.2 . . ?
O4 C4 N3 121.3(10) . . ?
O4 C4 C5 125.3(10) . . ?
N3 C4 C5 113.3(10) . . ?
C6 C5 C4 123.2(10) . . ?
C6 C5 H5 118.4 . . ?
C4 C5 H5 118.4 . . ?
C5 C6 N1 119.9(11) . . ?
C5 C6 H6 120.0 . . ?
N1 C6 H6 120.0 . . ?
N1 C7 C8 114.4(7) . . ?
N1 C7 H7A 108.7 . . ?
C8 C7 H7A 108.7 . . ?
N1 C7 H8A 108.7 . . ?
C8 C7 H8A 108.7 . . ?
H7A C7 H8A 107.6 . . ?
O82 C8 O81 126.1(9) . . ?
O82 C8 C7 118.1(8) . . ?
O81 C8 C7 115.8(8) . . ?
C8 O81 Cu1 113.6(6) . . ?
O92 C9 O91 124.1(9) . . ?
O92 C9 C10 118.7(9) . . ?
O91 C9 C10 117.2(9) . . ?
C9 O91 Cu1 116.1(6) . . ?
C9 O91 Cu1 144.2(6) . 14_655 ?
Cu1 O91 Cu1 99.7(2) . 14_655 ?
C9 C10 H10A 109.5 . . ?
C9 C10 H10B 109.5 . . ?
H10A C10 H10B 109.5 . . ?
C9 C10 H10C 109.5 . . ?
H10A C10 H10C 109.5 . . ?
H10B C10 H10C 109.5 . . ?
C12 N11 C16 117.5(12) . . ?
C12 N11 Cu1 122.6(8) . . ?
C16 N11 Cu1 119.8(8) . . ?
N11 C12 C13 122.4(11) . . ?
N11 C12 H12 118.8 . . ?
C13 C12 H12 118.8 . . ?
C14 C13 C12 121.4(12) . . ?
C14 C13 H13 119.3 . . ?
C12 C13 H13 119.3 . . ?
C13 C14 C15 116.1(12) . . ?
C13 C14 C17 123.9(11) . . ?
C15 C14 C17 119.9(11) . . ?
C16 C15 C14 120.7(11) . . ?
C16 C15 H15 119.6 . . ?
C14 C15 H15 119.6 . . ?
N11 C16 C15 121.8(11) . . ?
N11 C16 H16 119.1 . . ?
C15 C16 H16 119.1 . . ?
C22 C17 C18 117.1(13) . . ?
C22 C17 C14 123.8(11) . . ?
C18 C17 C14 119.1(11) . . ?
C17 C18 C19 119.2(12) . . ?
C17 C18 H18 120.4 . . ?
C19 C18 H18 120.4 . . ?
N20 C19 C18 123.4(12) . . ?
N20 C19 H19 118.3 . . ?
C18 C19 H19 118.3 . . ?
C21 N20 C19 116.1(12) . . ?
C21 N20 Cu1 120.1(9) . 1_556 ?
C19 N20 Cu1 123.8(9) . 1_556 ?
N20 C21 C22 124.9(12) . . ?
N20 C21 H21 117.6 . . ?
C22 C21 H21 117.6 . . ?
C17 C22 C21 119.3(12) . . ?
C17 C22 H22 120.4 . . ?
C21 C22 H22 120.4 . . ?
H1A O1W H1B 103.9 . . ?
H2A O2W H2B 103.3 . . ?
H3A O3W H3B 106.2 . . ?

loop_
_geom_bond_atom_site_label_1
_geom_bond_atom_site_label_2
_geom_bond_distance
_geom_bond_site_symmetry_2
_geom_bond_publ_flag
Cu1 O81 1.939(6) . ?
Cu1 O91 1.961(6) . ?
Cu1 N20 2.005(12) 1_554 ?
Cu1 N11 2.022(11) . ?
Cu1 O91 2.403(6) 14_655 ?
N1 C6 1.369(14) . ?
N1 C2 1.394(15) . ?
N1 C7 1.439(11) . ?
C2 O2 1.231(13) . ?
C2 N3 1.359(14) . ?
N3 C4 1.373(13) . ?
N3 H3 0.8800 . ?
C4 O4 1.216(12) . ?
C4 C5 1.439(14) . ?
C5 C6 1.308(13) . ?
C5 H5 0.9500 . ?
C6 H6 0.9500 . ?
C7 C8 1.537(13) . ?
C7 H7A 0.9900 . ?
C7 H8A 0.9900 . ?
C8 O82 1.232(11) . ?
C8 O81 1.261(10) . ?
C9 O92 1.225(10) . ?
C9 O91 1.284(11) . ?
C9 C10 1.535(12) . ?
C10 H10A 0.9800 . ?
C10 H10B 0.9800 . ?
C10 H10C 0.9800 . ?
N11 C12 1.344(14) . ?
N11 C16 1.354(14) . ?
C12 C13 1.373(16) . ?
C12 H12 0.9500 . ?
C13 C14 1.354(16) . ?
C13 H13 0.9500 . ?
C14 C15 1.412(16) . ?
C14 C17 1.502(9) . ?
C15 C16 1.363(15) . ?
C15 H15 0.9500 . ?
C16 H16 0.9500 . ?
C17 C22 1.363(15) . ?
C17 C18 1.388(15) . ?
C18 C19 1.394(18) . ?
C18 H18 0.9500 . ?
C19 N20 1.330(14) . ?
C19 H19 0.9500 . ?
N20 C21 1.311(14) . ?
C21 C22 1.385(16) . ?
C21 H21 0.9500 . ?
C22 H22 0.9500 . ?
O1W H1A 0.8690 . ?
O1W H1B 0.8510 . ?
O2W H2A 0.8535 . ?
O2W H2B 0.8653 . ?
O3W H3A 0.8675 . ?
O3W H3B 0.8537 . ?

loop_
_geom_hbond_atom_site_label_D
_geom_hbond_atom_site_label_H
_geom_hbond_atom_site_label_A
_geom_hbond_distance_DH
_geom_hbond_distance_HA
_geom_hbond_distance_DA
_geom_hbond_angle_DHA
_geom_hbond_site_symmetry_A
N3 H3 O1W 0.88 1.99 2.856(12) 166.0 6_654
C5 H5 O92 0.95 2.48 3.316(12) 146.6 4_655
C6 H6 O2 0.95 2.26 3.110(15) 148.1 6_655
C10 H10B O81 0.98 2.47 3.363(12) 150.8 14_655
C13 H13 O1W 0.95 2.38 3.216(14) 146.3 3
C22 H22 O3W 0.95 2.39 3.337(15) 171.1 6_655
O1W H1A O3W 0.87 1.94 2.812(13) 177.6 .
O1W H1B O82 0.85 1.91 2.761(12) 174.5 .
O2W H2A O82 0.85 2.00 2.848(11) 169.8 11_455
O2W H2B O92 0.87 1.98 2.826(10) 166.9 11_455
O3W H3A O4 0.87 1.92 2.773(11) 165.8 16_545
O3W H3B O2W 0.85 1.94 2.774(11) 167.2 1_554

loop_
_geom_torsion_atom_site_label_1
_geom_torsion_atom_site_label_2
_geom_torsion_atom_site_label_3
_geom_torsion_atom_site_label_4
_geom_torsion
_geom_torsion_site_symmetry_1
_geom_torsion_site_symmetry_2
_geom_torsion_site_symmetry_3
_geom_torsion_site_symmetry_4
_geom_torsion_publ_flag
C6 N1 C2 O2 169.7(11) . . . . ?
C7 N1 C2 O2 -1.2(17) . . . . ?
C6 N1 C2 N3 -6.9(14) . . . . ?
C7 N1 C2 N3 -177.8(9) . . . . ?
O2 C2 N3 C4 -177.9(11) . . . . ?
N1 C2 N3 C4 -1.1(17) . . . . ?
C2 N3 C4 O4 -175.1(11) . . . . ?
C2 N3 C4 C5 7.1(16) . . . . ?
O4 C4 C5 C6 176.4(10) . . . . ?
N3 C4 C5 C6 -5.9(15) . . . . ?
C4 C5 C6 N1 -1.4(16) . . . . ?
C2 N1 C6 C5 8.1(14) . . . . ?
C7 N1 C6 C5 178.7(9) . . . . ?
C6 N1 C7 C8 -92.6(12) . . . . ?
C2 N1 C7 C8 78.3(13) . . . . ?
N1 C7 C8 O82 -175.6(13) . . . . ?
N1 C7 C8 O81 6.7(17) . . . . ?
O82 C8 O81 Cu1 0.9(19) . . . . ?
C7 C8 O81 Cu1 178.4(9) . . . . ?
O92 C9 O91 Cu1 -3.2(16) . . . . ?
C10 C9 O91 Cu1 176.6(8) . . . . ?
O92 C9 O91 Cu1 177.7(7) . . . 14_655 ?
C10 C9 O91 Cu1 -2.5(19) . . . 14_655 ?
C16 N11 C12 C13 0.2(14) . . . . ?
Cu1 N11 C12 C13 179.4(8) . . . . ?
N11 C12 C13 C14 -1.7(17) . . . . ?
C12 C13 C14 C15 1.9(15) . . . . ?
C12 C13 C14 C17 -178.5(10) . . . . ?
C13 C14 C15 C16 -0.6(15) . . . . ?
C17 C14 C15 C16 179.8(10) . . . . ?
C12 N11 C16 C15 1.1(13) . . . . ?
Cu1 N11 C16 C15 -178.2(8) . . . . ?
C14 C15 C16 N11 -0.9(16) . . . . ?
C13 C14 C17 C22 178.4(10) . . . . ?
C15 C14 C17 C22 -2.0(18) . . . . ?
C13 C14 C17 C18 -0.9(18) . . . . ?
C15 C14 C17 C18 178.8(9) . . . . ?
C22 C17 C18 C19 -2.0(14) . . . . ?
C14 C17 C18 C19 177.3(10) . . . . ?
C17 C18 C19 N20 1.3(16) . . . . ?
C18 C19 N20 C21 0.3(14) . . . . ?
C18 C19 N20 Cu1 -178.1(8) . . . 1_556 ?
C19 N20 C21 C22 -1.2(15) . . . . ?
Cu1 N20 C21 C22 177.3(8) 1_556 . . . ?
C18 C17 C22 C21 1.2(14) . . . . ?
C14 C17 C22 C21 -178.1(10) . . . . ?
N20 C21 C22 C17 0.5(16) . . . . ?
